data_1505619
loop_
_publ_author_name
'Imai, Yoshitane'
'Kido, Shingo'
'Kamon, Kensaku'
'Kinuta, Takafumi'
'Sato, Tomohiro'
'Tajima, Nobuo'
'Kuroda, Reiko'
'Matsubara, Yoshio'

_publ_section_title
;
 A charge-transfer complex of 10,10'-dihydroxy-9,9'-biphenanthryl and
 methylviologen as a visual inclusion host system.
;
_journal_issue 24
_journal_name_full 'Organic letters'
_journal_page_first 5047
_journal_page_last 5050
_journal_paper_doi 10.1021/ol702286r
_journal_volume 9
_journal_year 2007
_chemical_formula_sum 'C38 H37 Cl N O4'
_chemical_formula_weight 607.14
_chemical_name_systematic
; 
 ? 
;
_space_group_IT_number 2
_symmetry_cell_setting triclinic
_symmetry_space_group_name_Hall '-P 1'
_symmetry_space_group_name_H-M 'P -1'
_atom_sites_solution_hydrogens geom
_atom_sites_solution_primary direct
_atom_sites_solution_secondary difmap
_audit_creation_method SHELXL-97
_cell_angle_alpha 87.3230(10)
_cell_angle_beta 85.2890(10)
_cell_angle_gamma 69.6400(10)
_cell_formula_units_Z 2
_cell_length_a 9.3019(6)
_cell_length_b 11.4319(7)
_cell_length_c 15.3935(10)
_cell_measurement_reflns_used 5563
_cell_measurement_temperature 200(2)
_cell_measurement_theta_max 27.88
_cell_measurement_theta_min 1.90
_cell_volume 1529.18(17)
_computing_cell_refinement 'Bruker SAINT'
_computing_data_collection 'Bruker SMART'
_computing_data_reduction 'Bruker SAINT'
_computing_structure_refinement 'SHELXL-97 (Sheldrick, 1997)'
_computing_structure_solution 'SHELXS-97 (Sheldrick, 1997)'
_diffrn_ambient_temperature 200(2)
_diffrn_measured_fraction_theta_full 0.942
_diffrn_measured_fraction_theta_max 0.942
_diffrn_measurement_device_type 'CCD area detecor'
_diffrn_measurement_method '\w scans'
_diffrn_radiation_monochromator graphite
_diffrn_radiation_source 'fine-focus sealed tube'
_diffrn_radiation_type MoK\a
_diffrn_radiation_wavelength 0.71073
_diffrn_reflns_av_R_equivalents 0.0209
_diffrn_reflns_av_sigmaI/netI 0.0348
_diffrn_reflns_limit_h_max 11
_diffrn_reflns_limit_h_min -12
_diffrn_reflns_limit_k_max 14
_diffrn_reflns_limit_k_min -14
_diffrn_reflns_limit_l_max 19
_diffrn_reflns_limit_l_min -19
_diffrn_reflns_number 13607
_diffrn_reflns_theta_full 27.88
_diffrn_reflns_theta_max 27.88
_diffrn_reflns_theta_min 1.90
_exptl_absorpt_coefficient_mu 0.168
_exptl_absorpt_correction_T_max 0.9671
_exptl_absorpt_correction_T_min 0.9357
_exptl_absorpt_correction_type empirical
_exptl_absorpt_process_details 'Bruker SADABS'
_exptl_crystal_colour red
_exptl_crystal_density_diffrn 1.319
_exptl_crystal_density_method 'not measured'
_exptl_crystal_description prism
_exptl_crystal_F_000 642
_exptl_crystal_size_max 0.40
_exptl_crystal_size_mid 0.40
_exptl_crystal_size_min 0.20
_refine_diff_density_max 0.334
_refine_diff_density_min -0.405
_refine_diff_density_rms 0.050
_refine_ls_extinction_method none
_refine_ls_goodness_of_fit_ref 1.020
_refine_ls_hydrogen_treatment constr
_refine_ls_matrix_type full
_refine_ls_number_parameters 406
_refine_ls_number_reflns 6871
_refine_ls_number_restraints 7
_refine_ls_restrained_S_all 1.020
_refine_ls_R_factor_all 0.0661
_refine_ls_R_factor_gt 0.0535
_refine_ls_shift/su_max 0.053
_refine_ls_shift/su_mean 0.003
_refine_ls_structure_factor_coef Fsqd
_refine_ls_weighting_details 'calc w=1/[\s^2^(Fo^2^)+(0.0736P)^2^+0.5920P] where P=(Fo^2^+2Fc^2^)/3'
_refine_ls_weighting_scheme calc
_refine_ls_wR_factor_gt 0.1355
_refine_ls_wR_factor_ref 0.1446
_reflns_number_gt 5563
_reflns_number_total 6871
_reflns_threshold_expression >2sigma(I)
_cod_data_source_file ol702286r-file001.cif
_cod_data_source_block imai710_3
_cod_depositor_comments
;
The following automatic conversions were performed:

'_symmetry_cell_setting' value 'Triclinic' changed to 'triclinic'
according to /home/saulius/struct/CIF-dictionaries/cif_core.dic
dictionary named 'cif_core.dic' version 2.4.1 from 2010-06-29.

Automatic conversion script
Id: cif_fix_values 1715 2011-07-08 13:25:40Z adriana 
;
_cod_original_sg_symbol_H-M P-1
_cod_database_code 1505619

loop_
_symmetry_equiv_pos_as_xyz
'x, y, z'
'-x, -y, -z'

loop_
_atom_site_label
_atom_site_type_symbol
_atom_site_fract_x
_atom_site_fract_y
_atom_site_fract_z
_atom_site_U_iso_or_equiv
_atom_site_adp_type
_atom_site_occupancy
_atom_site_symmetry_multiplicity
_atom_site_calc_flag
_atom_site_refinement_flags
_atom_site_disorder_assembly
_atom_site_disorder_group
C1 C 0.31546(18) 0.85974(15) 0.82197(10) 0.0251(3) Uani 1 1 d . . .
C2 C 0.27001(18) 0.77774(15) 0.78040(10) 0.0247(3) Uani 1 1 d . . .
C3 C 0.17574(18) 0.71293(15) 0.82397(10) 0.0248(3) Uani 1 1 d . . .
C4 C 0.12108(19) 0.74140(15) 0.91190(11) 0.0265(3) Uani 1 1 d . . .
C5 C 0.1243(2) 0.85591(18) 1.04617(12) 0.0360(4) Uani 1 1 d . . .
H5 H 0.0584 0.8183 1.0770 0.043 Uiso 1 1 calc R . .
C6 C 0.1725(2) 0.9372(2) 1.08847(12) 0.0418(5) Uani 1 1 d . . .
H6 H 0.1407 0.9546 1.1481 0.050 Uiso 1 1 calc R . .
C7 C 0.2680(2) 0.9941(2) 1.04425(12) 0.0407(5) Uani 1 1 d . . .
H7 H 0.3004 1.0508 1.0736 0.049 Uiso 1 1 calc R . .
C8 C 0.3153(2) 0.96838(18) 0.95844(12) 0.0338(4) Uani 1 1 d . . .
H8 H 0.3808 1.0074 0.9288 0.041 Uiso 1 1 calc R . .
C9 C 0.26795(19) 0.88455(16) 0.91329(10) 0.0267(3) Uani 1 1 d . . .
C10 C 0.17055(19) 0.82724(16) 0.95816(11) 0.0275(4) Uani 1 1 d . . .
C11 C 0.0193(2) 0.68470(18) 0.95116(12) 0.0359(4) Uani 1 1 d . . .
H11 H -0.0204 0.7041 1.0096 0.043 Uiso 1 1 calc R . .
C12 C -0.0238(2) 0.60235(19) 0.90723(13) 0.0382(4) Uani 1 1 d . . .
H12 H -0.0949 0.5671 0.9348 0.046 Uiso 1 1 calc R . .
C13 C 0.0361(2) 0.56993(17) 0.82237(12) 0.0352(4) Uani 1 1 d . . .
H13 H 0.0091 0.5102 0.7930 0.042 Uiso 1 1 calc R . .
C14 C 0.1340(2) 0.62418(16) 0.78120(12) 0.0304(4) Uani 1 1 d . . .
H14 H 0.1743 0.6018 0.7232 0.036 Uiso 1 1 calc R . .
O2 O 0.31586(15) 0.75975(12) 0.69374(8) 0.0345(3) Uani 1 1 d . . .
H2 H 0.2634 0.7240 0.6712 0.052 Uiso 1 1 calc R . .
C21 C 0.40826(19) 0.92952(15) 0.77452(10) 0.0248(3) Uani 1 1 d . . .
C22 C 0.56442(19) 0.87902(15) 0.76498(10) 0.0257(3) Uani 1 1 d . . .
C23 C 0.65698(18) 0.94818(15) 0.72523(10) 0.0248(3) Uani 1 1 d . . .
C24 C 0.58513(19) 1.07072(15) 0.69323(10) 0.0251(3) Uani 1 1 d . . .
C25 C 0.3397(2) 1.24764(16) 0.67120(11) 0.0304(4) Uani 1 1 d . . .
H25 H 0.3966 1.2965 0.6452 0.036 Uiso 1 1 calc R . .
C26 C 0.1824(2) 1.29728(17) 0.67855(12) 0.0353(4) Uani 1 1 d . . .
H26 H 0.1313 1.3795 0.6573 0.042 Uiso 1 1 calc R . .
C27 C 0.0973(2) 1.22713(18) 0.71728(13) 0.0382(4) Uani 1 1 d . . .
H27 H -0.0118 1.2617 0.7222 0.046 Uiso 1 1 calc R . .
C28 C 0.1701(2) 1.10871(17) 0.74825(12) 0.0328(4) Uani 1 1 d . . .
H28 H 0.1108 1.0621 0.7748 0.039 Uiso 1 1 calc R . .
C29 C 0.33242(19) 1.05459(15) 0.74133(10) 0.0249(3) Uani 1 1 d . . .
C30 C 0.41877(19) 1.12567(15) 0.70134(10) 0.0253(3) Uani 1 1 d . . .
C31 C 0.6795(2) 1.13347(17) 0.65158(12) 0.0322(4) Uani 1 1 d . . .
H31 H 0.6336 1.2160 0.6293 0.039 Uiso 1 1 calc R . .
C32 C 0.8363(2) 1.07705(19) 0.64276(13) 0.0370(4) Uani 1 1 d . . .
H32 H 0.8974 1.1204 0.6137 0.044 Uiso 1 1 calc R . .
C33 C 0.9068(2) 0.95694(18) 0.67589(13) 0.0357(4) Uani 1 1 d . . .
H33 H 1.0155 0.9191 0.6700 0.043 Uiso 1 1 calc R . .
C34 C 0.8188(2) 0.89321(17) 0.71708(12) 0.0302(4) Uani 1 1 d . . .
H34 H 0.8672 0.8116 0.7402 0.036 Uiso 1 1 calc R . .
O22 O 0.64716(15) 0.76177(12) 0.79151(10) 0.0379(3) Uani 1 1 d . . .
H22 H 0.5936 0.7160 0.7908 0.057 Uiso 1 1 calc R . .
C41 C 0.44558(19) 0.06195(16) 0.48758(10) 0.0258(3) Uani 1 1 d . . .
C42 C 0.4982(2) 0.15364(17) 0.44969(12) 0.0324(4) Uani 1 1 d . . .
H42 H 0.6055 0.1383 0.4417 0.039 Uiso 1 1 calc R . .
C43 C 0.3961(2) 0.26609(17) 0.42374(12) 0.0339(4) Uani 1 1 d . . .
H43 H 0.4334 0.3277 0.3974 0.041 Uiso 1 1 calc R . .
N44 N 0.24409(16) 0.29003(13) 0.43519(9) 0.0281(3) Uani 1 1 d . . .
C45 C 0.1889(2) 0.20494(17) 0.47360(11) 0.0299(4) Uani 1 1 d . . .
H45 H 0.0810 0.2236 0.4822 0.036 Uiso 1 1 calc R . .
C46 C 0.28694(19) 0.09145(16) 0.50048(11) 0.0290(4) Uani 1 1 d . . .
H46 H 0.2465 0.0324 0.5281 0.035 Uiso 1 1 calc R . .
C47 C 0.1387(2) 0.40995(18) 0.40172(14) 0.0387(4) Uani 1 1 d . . .
H47A H 0.0327 0.4109 0.4098 0.058 Uiso 1 1 calc R . .
H47B H 0.1655 0.4195 0.3395 0.058 Uiso 1 1 calc R . .
H47C H 0.1481 0.4788 0.4336 0.058 Uiso 1 1 calc R . .
Cl Cl 0.77577(5) 0.35747(5) 0.46189(3) 0.04445(16) Uani 1 1 d . . .
O51 O 0.5313(2) 0.46586(15) 0.62040(10) 0.0465(4) Uani 1 1 d . . .
O61 O 0.5895(4) 0.5487(3) 0.78050(19) 0.0490(8) Uiso 0.637(5) 1 d PD A 1
H61 H 0.5838 0.5166 0.7335 0.073 Uiso 0.637(5) 1 calc PR A 1
C62 C 0.6589(5) 0.4509(4) 0.8432(3) 0.0499(9) Uiso 0.637(5) 1 d PD A 1
H62A H 0.7211 0.4793 0.8809 0.060 Uiso 0.637(5) 1 calc PR A 1
H62B H 0.7282 0.3761 0.8121 0.060 Uiso 0.637(5) 1 calc PR A 1
C63 C 0.5362(4) 0.4175(3) 0.8990(2) 0.0435(9) Uiso 0.637(5) 1 d PD A 1
H63A H 0.5823 0.3701 0.9513 0.052 Uiso 0.637(5) 1 calc PR A 1
H63B H 0.4546 0.4954 0.9190 0.052 Uiso 0.637(5) 1 calc PR A 1
C64 C 0.4646(4) 0.3412(3) 0.8520(2) 0.0416(9) Uiso 0.637(5) 1 d PD A 1
H64A H 0.5465 0.2647 0.8303 0.050 Uiso 0.637(5) 1 calc PR A 1
H64B H 0.4153 0.3898 0.8009 0.050 Uiso 0.637(5) 1 calc PR A 1
C65 C 0.3448(6) 0.3042(5) 0.9094(3) 0.0570(13) Uiso 0.637(5) 1 d PD A 1
H65A H 0.3030 0.2545 0.8756 0.085 Uiso 0.637(5) 1 calc PR A 1
H65B H 0.2616 0.3795 0.9297 0.085 Uiso 0.637(5) 1 calc PR A 1
H65C H 0.3931 0.2548 0.9597 0.085 Uiso 0.637(5) 1 calc PR A 1
O61B O 0.6412(7) 0.5262(5) 0.7711(3) 0.0436(13) Uiso 0.363(5) 1 d PD A 2
H61B H 0.5941 0.5090 0.7321 0.065 Uiso 0.363(5) 1 calc PR A 2
C62B C 0.5867(10) 0.4882(8) 0.8581(5) 0.060(2) Uiso 0.363(5) 1 d PD A 2
H62C H 0.5121 0.5620 0.8878 0.072 Uiso 0.363(5) 1 calc PR A 2
H62D H 0.6748 0.4521 0.8948 0.072 Uiso 0.363(5) 1 calc PR A 2
C63B C 0.5109(7) 0.3920(6) 0.8462(4) 0.0470(16) Uiso 0.363(5) 1 d PD A 2
H63C H 0.4297 0.4255 0.8047 0.056 Uiso 0.363(5) 1 calc PR A 2
H63D H 0.5884 0.3154 0.8212 0.056 Uiso 0.363(5) 1 calc PR A 2
C64B C 0.4415(8) 0.3600(6) 0.9317(4) 0.0559(19) Uiso 0.363(5) 1 d PD A 2
H64C H 0.5226 0.3280 0.9734 0.067 Uiso 0.363(5) 1 calc PR A 2
H64D H 0.3631 0.4365 0.9561 0.067 Uiso 0.363(5) 1 calc PR A 2
C65B C 0.3694(10) 0.2653(8) 0.9218(6) 0.059(2) Uiso 0.363(5) 1 d PD A 2
H65D H 0.3240 0.2480 0.9785 0.089 Uiso 0.363(5) 1 calc PR A 2
H65E H 0.4474 0.1883 0.8997 0.089 Uiso 0.363(5) 1 calc PR A 2
H65F H 0.2889 0.2966 0.8807 0.089 Uiso 0.363(5) 1 calc PR A 2
H51B H 0.449(4) 0.509(3) 0.596(2) 0.086(11) Uiso 1 1 d . . .
H51A H 0.596(3) 0.436(3) 0.5772(19) 0.067(8) Uiso 1 1 d . . .

loop_
_atom_site_aniso_label
_atom_site_aniso_U_11
_atom_site_aniso_U_22
_atom_site_aniso_U_33
_atom_site_aniso_U_23
_atom_site_aniso_U_13
_atom_site_aniso_U_12
C1 0.0243(8) 0.0273(8) 0.0248(8) 0.0005(6) 0.0005(6) -0.0108(7)
C2 0.0234(8) 0.0275(8) 0.0227(8) -0.0012(6) 0.0013(6) -0.0086(7)
C3 0.0241(8) 0.0243(8) 0.0260(8) 0.0016(6) -0.0011(6) -0.0087(7)
C4 0.0263(8) 0.0255(8) 0.0261(8) 0.0026(6) -0.0001(6) -0.0078(7)
C5 0.0400(10) 0.0437(11) 0.0261(9) -0.0010(7) 0.0036(8) -0.0180(9)
C6 0.0491(12) 0.0542(12) 0.0236(9) -0.0089(8) 0.0032(8) -0.0199(10)
C7 0.0463(11) 0.0496(12) 0.0317(10) -0.0113(8) -0.0027(8) -0.0223(10)
C8 0.0359(10) 0.0411(10) 0.0294(9) -0.0034(7) -0.0008(7) -0.0197(8)
C9 0.0268(8) 0.0288(9) 0.0238(8) -0.0007(6) -0.0023(6) -0.0085(7)
C10 0.0283(8) 0.0288(9) 0.0244(8) 0.0011(6) -0.0014(7) -0.0088(7)
C11 0.0408(10) 0.0416(10) 0.0284(9) 0.0008(8) 0.0068(8) -0.0206(9)
C12 0.0430(11) 0.0416(11) 0.0372(10) 0.0045(8) 0.0053(8) -0.0261(9)
C13 0.0420(10) 0.0331(10) 0.0372(10) -0.0002(8) -0.0021(8) -0.0216(8)
C14 0.0326(9) 0.0313(9) 0.0287(9) -0.0032(7) 0.0023(7) -0.0135(7)
O2 0.0417(7) 0.0463(8) 0.0249(6) -0.0084(5) 0.0085(5) -0.0287(6)
C21 0.0289(8) 0.0274(8) 0.0221(8) -0.0033(6) -0.0001(6) -0.0148(7)
C22 0.0283(8) 0.0256(8) 0.0248(8) -0.0013(6) -0.0018(6) -0.0113(7)
C23 0.0246(8) 0.0284(8) 0.0241(8) -0.0051(6) -0.0005(6) -0.0121(7)
C24 0.0283(8) 0.0265(8) 0.0237(8) -0.0053(6) -0.0003(6) -0.0132(7)
C25 0.0361(9) 0.0258(9) 0.0302(9) -0.0017(7) -0.0019(7) -0.0119(7)
C26 0.0389(10) 0.0245(9) 0.0374(10) -0.0016(7) -0.0055(8) -0.0038(8)
C27 0.0271(9) 0.0377(10) 0.0444(11) -0.0062(8) -0.0033(8) -0.0036(8)
C28 0.0273(9) 0.0361(10) 0.0364(10) -0.0047(7) 0.0007(7) -0.0128(8)
C29 0.0260(8) 0.0268(8) 0.0232(8) -0.0038(6) -0.0005(6) -0.0108(7)
C30 0.0281(8) 0.0262(8) 0.0231(8) -0.0052(6) -0.0007(6) -0.0111(7)
C31 0.0360(9) 0.0303(9) 0.0348(9) -0.0006(7) -0.0005(7) -0.0177(8)
C32 0.0342(10) 0.0458(11) 0.0393(10) -0.0029(8) 0.0038(8) -0.0256(9)
C33 0.0244(9) 0.0439(11) 0.0418(10) -0.0087(8) 0.0009(7) -0.0155(8)
C34 0.0262(8) 0.0315(9) 0.0331(9) -0.0047(7) -0.0036(7) -0.0096(7)
O22 0.0307(7) 0.0276(7) 0.0560(8) 0.0081(6) -0.0071(6) -0.0110(5)
C41 0.0280(8) 0.0333(9) 0.0184(7) -0.0003(6) 0.0000(6) -0.0140(7)
C42 0.0247(8) 0.0370(10) 0.0363(10) 0.0066(8) 0.0004(7) -0.0129(7)
C43 0.0314(9) 0.0355(10) 0.0362(10) 0.0066(8) 0.0015(7) -0.0152(8)
N44 0.0278(7) 0.0295(7) 0.0266(7) -0.0010(6) -0.0011(6) -0.0095(6)
C45 0.0260(8) 0.0363(9) 0.0290(9) -0.0039(7) 0.0015(7) -0.0133(7)
C46 0.0285(9) 0.0334(9) 0.0278(8) -0.0002(7) 0.0020(7) -0.0151(7)
C47 0.0326(10) 0.0331(10) 0.0464(11) 0.0037(8) -0.0045(8) -0.0065(8)
Cl 0.0327(2) 0.0642(3) 0.0379(3) -0.0137(2) 0.00144(19) -0.0178(2)
O51 0.0529(10) 0.0423(8) 0.0385(8) 0.0011(7) 0.0047(8) -0.0110(7)

loop_
_atom_type_symbol
_atom_type_description
_atom_type_scat_dispersion_real
_atom_type_scat_dispersion_imag
_atom_type_scat_source
C C 0.0033 0.0016 'International Tables Vol C Tables 4.2.6.8 and 6.1.1.4'
H H 0.0000 0.0000 'International Tables Vol C Tables 4.2.6.8 and 6.1.1.4'
N N 0.0061 0.0033 'International Tables Vol C Tables 4.2.6.8 and 6.1.1.4'
O O 0.0106 0.0060 'International Tables Vol C Tables 4.2.6.8 and 6.1.1.4'
Cl Cl 0.1484 0.1585 'International Tables Vol C Tables 4.2.6.8 and 6.1.1.4'

loop_
_geom_angle_atom_site_label_1
_geom_angle_atom_site_label_2
_geom_angle_atom_site_label_3
_geom_angle
_geom_angle_site_symmetry_3
C2 C1 C9 119.60(15) .
C2 C1 C21 121.34(14) .
C9 C1 C21 119.00(14) .
C1 C2 O2 117.06(14) .
C1 C2 C3 122.34(15) .
O2 C2 C3 120.59(14) .
C14 C3 C4 119.28(15) .
C14 C3 C2 121.97(15) .
C4 C3 C2 118.73(15) .
C11 C4 C3 117.92(16) .
C11 C4 C10 122.35(15) .
C3 C4 C10 119.72(15) .
C6 C5 C10 121.28(17) .
C5 C6 C7 120.21(17) .
C8 C7 C6 120.10(18) .
C7 C8 C9 120.92(17) .
C10 C9 C8 118.92(15) .
C10 C9 C1 120.32(15) .
C8 C9 C1 120.75(15) .
C5 C10 C9 118.57(16) .
C5 C10 C4 122.33(16) .
C9 C10 C4 119.10(15) .
C12 C11 C4 121.60(17) .
C11 C12 C13 120.28(17) .
C14 C13 C12 120.03(17) .
C13 C14 C3 120.76(16) .
C22 C21 C29 119.15(14) .
C22 C21 C1 120.95(15) .
C29 C21 C1 119.85(14) .
O22 C22 C21 124.19(15) .
O22 C22 C23 113.91(14) .
C21 C22 C23 121.90(15) .
C24 C23 C34 119.87(15) .
C24 C23 C22 119.74(15) .
C34 C23 C22 120.38(15) .
C23 C24 C31 118.00(15) .
C23 C24 C30 119.31(14) .
C31 C24 C30 122.65(15) .
C26 C25 C30 121.35(16) .
C25 C26 C27 120.00(17) .
C28 C27 C26 120.34(17) .
C27 C28 C29 121.04(17) .
C28 C29 C30 118.57(15) .
C28 C29 C21 120.60(15) .
C30 C29 C21 120.83(15) .
C25 C30 C29 118.70(15) .
C25 C30 C24 122.26(15) .
C29 C30 C24 119.04(15) .
C32 C31 C24 121.02(17) .
C31 C32 C33 120.74(17) .
C34 C33 C32 119.88(17) .
C33 C34 C23 120.46(17) .
C42 C41 C46 117.21(16) .
C42 C41 C41 121.01(19) 2_656
C46 C41 C41 121.77(18) 2_656
C43 C42 C41 120.39(16) .
N44 C43 C42 120.71(16) .
C43 N44 C45 120.59(15) .
C43 N44 C47 118.70(15) .
C45 N44 C47 120.67(15) .
N44 C45 C46 120.54(16) .
C45 C46 C41 120.50(16) .
O61 C62 C63 110.5(3) .
C64 C63 C62 113.4(3) .
C63 C64 C65 113.2(3) .
O61B C62B C63B 109.4(5) .
C64B C63B C62B 111.0(5) .
C65B C64B C63B 111.9(6) .

loop_
_geom_bond_atom_site_label_1
_geom_bond_atom_site_label_2
_geom_bond_distance
_geom_bond_site_symmetry_2
C1 C2 1.358(2) .
C1 C9 1.449(2) .
C1 C21 1.495(2) .
C2 O2 1.3693(19) .
C2 C3 1.441(2) .
C3 C14 1.411(2) .
C3 C4 1.418(2) .
C4 C11 1.406(2) .
C4 C10 1.454(2) .
C5 C6 1.372(3) .
C5 C10 1.406(2) .
C6 C7 1.392(3) .
C7 C8 1.369(3) .
C8 C9 1.415(2) .
C9 C10 1.413(2) .
C11 C12 1.368(3) .
C12 C13 1.391(3) .
C13 C14 1.370(2) .
C21 C22 1.362(2) .
C21 C29 1.446(2) .
C22 O22 1.356(2) .
C22 C23 1.443(2) .
C23 C24 1.411(2) .
C23 C34 1.412(2) .
C24 C31 1.414(2) .
C24 C30 1.451(2) .
C25 C26 1.370(3) .
C25 C30 1.408(2) .
C26 C27 1.395(3) .
C27 C28 1.369(3) .
C28 C29 1.415(2) .
C29 C30 1.418(2) .
C31 C32 1.372(3) .
C32 C33 1.392(3) .
C33 C34 1.374(3) .
C41 C42 1.390(2) .
C41 C46 1.394(2) .
C41 C41 1.481(3) 2_656
C42 C43 1.370(3) .
C43 N44 1.342(2) .
N44 C45 1.343(2) .
N44 C47 1.479(2) .
C45 C46 1.369(2) .
O61 C62 1.449(5) .
C62 C63 1.516(5) .
C63 C64 1.507(5) .
C64 C65 1.527(6) .
O61B C62B 1.492(8) .
C62B C63B 1.523(9) .
C63B C64B 1.505(8) .
C64B C65B 1.478(9) .
